data_7033836
loop_
_publ_author_name
'Tripathy, Suman Kumar'
'Taviti, Ashoka Chary'
'Dehury, Niranjan'
'Sahoo, Anupam'
'Pal, Satyanaryan'
'Beuria, Tushar Kant'
'Patra, Srikanta'

_publ_section_title
;
 Synthesis, characterisation and antibacterial activity of
 [(p-cym)RuX(L)](+/2+) (X = Cl, H2O; L = bpmo, bpms) complexes.
;
_journal_issue 11
_journal_name_full 'Dalton transactions (Cambridge, England : 2003)'
_journal_page_first 5114
_journal_page_last 5124
_journal_paper_doi 10.1039/c4dt03647f
_journal_volume 44
_journal_year 2015
_chemical_formula_moiety 'C28 H37 N4 O Ru S, F6 P, N O3'
_chemical_formula_sum 'C28 H38 F6 N5 O4 P Ru S'
_chemical_formula_weight 786.73
_chemical_name_systematic Ru-Thioani_aq
_space_group_crystal_system triclinic
_space_group_IT_number 2
_space_group_name_Hall '-P 1'
_space_group_name_H-M_alt 'P -1'
_symmetry_space_group_name_Hall '-P 1'
_symmetry_space_group_name_H-M 'P -1'
_atom_sites_solution_hydrogens mixed
_audit_creation_method SHELXL-2013
_audit_update_record
;
2015-01-16 deposited with the CCDC.
2015-01-27 downloaded from the CCDC.
;
_cell_angle_alpha 93.340(2)
_cell_angle_beta 93.375(2)
_cell_angle_gamma 95.141(2)
_cell_formula_units_Z 2
_cell_length_a 10.3255(8)
_cell_length_b 10.5283(9)
_cell_length_c 15.1940(12)
_cell_measurement_reflns_used 9238
_cell_measurement_temperature 293(2)
_cell_measurement_theta_max 27.84
_cell_measurement_theta_min 2.29
_cell_volume 1638.9(2)
_computing_cell_refinement 'Bruker SAINT'
_computing_data_collection 'Bruker APEX2'
_computing_data_reduction 'Bruker SAINT'
_computing_molecular_graphics 'Ortep-3 V2.02 (Farrugia,1997)'
_computing_publication_material 'Wingx V2013.3 (Farrugia,2013)'
_computing_structure_refinement 'SHELXL-2013 (Sheldrick, 2013)'
_computing_structure_solution 'SHELXL-2013 (Sheldrick, 2013)'
_diffrn_ambient_temperature 293(2)
_diffrn_measured_fraction_theta_full 0.999
_diffrn_measured_fraction_theta_max 0.994
_diffrn_measurement_device_type 'Bruker APEX-II CCD'
_diffrn_measurement_method '\f and \w scan'
_diffrn_radiation_type MoK\a
_diffrn_radiation_wavelength 0.71073
_diffrn_reflns_av_R_equivalents 0.0602
_diffrn_reflns_av_unetI/netI 0.0403
_diffrn_reflns_Laue_measured_fraction_full 0.999
_diffrn_reflns_Laue_measured_fraction_max 0.994
_diffrn_reflns_limit_h_max 13
_diffrn_reflns_limit_h_min -13
_diffrn_reflns_limit_k_max 14
_diffrn_reflns_limit_k_min -14
_diffrn_reflns_limit_l_max 20
_diffrn_reflns_limit_l_min -20
_diffrn_reflns_number 55956
_diffrn_reflns_point_group_measured_fraction_full 0.999
_diffrn_reflns_point_group_measured_fraction_max 0.994
_diffrn_reflns_theta_full 25.242
_diffrn_reflns_theta_max 28.394
_diffrn_reflns_theta_min 2.294
_diffrn_source 'fine-focus sealed tube'
_exptl_absorpt_coefficient_mu 0.667
_exptl_absorpt_correction_T_max 0.875
_exptl_absorpt_correction_T_min 0.825
_exptl_absorpt_correction_type multi-scan
_exptl_absorpt_process_details '(SADABS; Bruker, 2003)'
_exptl_crystal_colour Orange
_exptl_crystal_density_diffrn 1.594
_exptl_crystal_density_method 'not measured'
_exptl_crystal_description Rod
_exptl_crystal_F_000 804
_exptl_crystal_recrystallization_method 'diffusion followed by slow evaporation'
_exptl_crystal_size_max 0.340
_exptl_crystal_size_mid 0.240
_exptl_crystal_size_min 0.200
_refine_diff_density_max 0.888
_refine_diff_density_min -0.801
_refine_diff_density_rms 0.102
_refine_ls_extinction_method none
_refine_ls_goodness_of_fit_ref 1.048
_refine_ls_hydrogen_treatment mixed
_refine_ls_matrix_type full
_refine_ls_number_parameters 431
_refine_ls_number_reflns 8170
_refine_ls_number_restraints 3
_refine_ls_restrained_S_all 1.048
_refine_ls_R_factor_all 0.0731
_refine_ls_R_factor_gt 0.0504
_refine_ls_shift/su_max 0.001
_refine_ls_shift/su_mean 0.000
_refine_ls_structure_factor_coef Fsqd
_refine_ls_weighting_details 'w=1/[\s^2^(Fo^2^)+(0.0584P)^2^+3.9028P] where P=(Fo^2^+2Fc^2^)/3'
_refine_ls_weighting_scheme calc
_refine_ls_wR_factor_gt 0.1221
_refine_ls_wR_factor_ref 0.1398
_reflns_Friedel_coverage 0.000
_reflns_number_gt 6526
_reflns_number_total 8223
_reflns_threshold_expression 'I > 2\s(I)'
_cod_data_source_file c4dt03647f2.cif
_cod_data_source_block SP003
_cod_depositor_comments 'Adding full bibliography for 7033834--7033836.cif.'
_cod_database_code 7033836
_shelx_space_group_comment
;
The symmetry employed for this shelxl refinement is uniquely defined
by the following loop, which should always be used as a source of
symmetry information in preference to the above space-group names.
They are only intended as comments.
;
_shelx_estimated_absorpt_t_min 0.805
_shelx_estimated_absorpt_t_max 0.878
_shelxl_version_number 2013-4

loop_
_space_group_symop_operation_xyz
'x, y, z'
'-x, -y, -z'

loop_
_atom_site_label
_atom_site_type_symbol
_atom_site_fract_x
_atom_site_fract_y
_atom_site_fract_z
_atom_site_U_iso_or_equiv
_atom_site_adp_type
_atom_site_occupancy
_atom_site_site_symmetry_order
_atom_site_calc_flag
_atom_site_refinement_flags_posn
_atom_site_refinement_flags_adp
Ru1 Ru 0.78832(3) 0.22632(3) 0.32056(2) 0.02941(10) Uani 1 1 d . .
S1 S 0.81195(14) 0.52289(15) 0.04370(9) 0.0661(4) Uani 1 1 d . .
P1 P 0.27329(13) 0.95148(15) 0.24185(10) 0.0606(3) Uani 1 1 d . .
N1 N 0.6321(3) 0.3429(3) 0.34013(19) 0.0311(6) Uani 1 1 d . .
N4 N 0.8184(3) 0.4912(3) 0.2429(2) 0.0365(7) Uani 1 1 d . .
N2 N 0.6094(3) 0.4476(3) 0.2951(2) 0.0351(7) Uani 1 1 d . .
N3 N 0.8833(3) 0.3889(3) 0.2662(2) 0.0322(6) Uani 1 1 d . .
C6 C 0.6805(4) 0.4783(4) 0.2187(2) 0.0373(8) Uani 1 1 d . .
H6 H 0.6590 0.5640 0.2046 0.045 Uiso 1 1 calc R U
C26 C 0.8061(5) 0.1062(4) 0.1057(3) 0.0458(10) Uani 1 1 d . .
H26 H 0.7272 0.1426 0.0838 0.055 Uiso 1 1 calc R U
C3 C 0.4647(4) 0.4377(4) 0.3925(3) 0.0469(10) Uani 1 1 d . .
H3 H 0.3956 0.4548 0.4265 0.056 Uiso 1 1 calc R U
F6 F 0.3647(5) 0.9118(6) 0.3199(3) 0.1260(17) Uani 1 1 d . .
C2 C 0.5431(4) 0.3383(4) 0.4013(3) 0.0397(8) Uani 1 1 d . .
F4 F 0.1675(5) 0.9680(9) 0.3056(3) 0.191(4) Uani 1 1 d . .
C4 C 0.5078(4) 0.5057(4) 0.3249(3) 0.0428(9) Uani 1 1 d . .
C25 C 0.6694(4) 0.0430(4) 0.3304(3) 0.0405(9) Uani 1 1 d . .
H25 H 0.5881 0.0245 0.3523 0.049 Uiso 1 1 calc R U
C9 C 1.0217(5) 0.5647(4) 0.2706(3) 0.0524(11) Uani 1 1 d . .
H9 H 1.0989 0.6181 0.2773 0.063 Uiso 1 1 calc R U
C23 C 0.7988(4) 0.0916(3) 0.2035(2) 0.0352(8) Uani 1 1 d . .
C12 C 0.6314(4) 0.3905(4) 0.1375(3) 0.0404(9) Uani 1 1 d . .
C20 C 0.7816(4) 0.0434(3) 0.3865(3) 0.0397(9) Uani 1 1 d . .
C1 C 0.5346(5) 0.2430(5) 0.4698(3) 0.0561(12) Uani 1 1 d . .
H1A H 0.4961 0.1623 0.4433 0.084 Uiso 1 1 calc R U
H1B H 0.4819 0.2720 0.5155 0.084 Uiso 1 1 calc R U
H1C H 0.6205 0.2331 0.4947 0.084 Uiso 1 1 calc R U
F2 F 0.3821(5) 0.9398(6) 0.1769(4) 0.153(2) Uani 1 1 d . .
C24 C 0.6776(4) 0.0701(4) 0.2407(3) 0.0368(8) Uani 1 1 d . .
H24 H 0.6014 0.0739 0.2055 0.044 Uiso 1 1 calc R U
C17 C 0.6820(4) 0.4074(5) 0.0547(3) 0.0477(10) Uani 1 1 d . .
C5 C 0.4628(6) 0.6227(5) 0.2867(4) 0.0672(15) Uani 1 1 d . .
H5A H 0.5344 0.6879 0.2889 0.101 Uiso 1 1 calc R U
H5B H 0.3945 0.6527 0.3203 0.101 Uiso 1 1 calc R U
H5C H 0.4307 0.6029 0.2265 0.101 Uiso 1 1 calc R U
F1 F 0.1840(7) 0.9984(9) 0.1693(3) 0.212(4) Uani 1 1 d . .
C8 C 1.0080(4) 0.4339(4) 0.2820(3) 0.0404(9) Uani 1 1 d . .
C13 C 0.5251(4) 0.3026(5) 0.1427(3) 0.0478(10) Uani 1 1 d . .
H13 H 0.4900 0.2924 0.1971 0.057 Uiso 1 1 calc R U
C10 C 0.9011(5) 0.5997(4) 0.2477(3) 0.0498(10) Uani 1 1 d . .
C19 C 0.7769(6) 0.0216(4) 0.4834(3) 0.0564(12) Uani 1 1 d . .
H19A H 0.6885 0.0205 0.4999 0.085 Uiso 1 1 calc R U
H19B H 0.8295 0.0892 0.5173 0.085 Uiso 1 1 calc R U
H19C H 0.8096 -0.0588 0.4948 0.085 Uiso 1 1 calc R U
C28 C 0.9226(5) 0.1892(5) 0.0804(3) 0.0591(12) Uani 1 1 d . .
H28A H 0.9247 0.2721 0.1105 0.089 Uiso 1 1 calc R U
H28B H 0.9167 0.1976 0.0177 0.089 Uiso 1 1 calc R U
H28C H 1.0007 0.1509 0.0967 0.089 Uiso 1 1 calc R U
C27 C 0.8071(7) -0.0273(6) 0.0611(3) 0.0808(19) Uani 1 1 d . .
H27A H 0.8155 -0.0210 -0.0011 0.121 Uiso 1 1 calc R U
H27B H 0.7272 -0.0772 0.0704 0.121 Uiso 1 1 calc R U
H27C H 0.8793 -0.0677 0.0860 0.121 Uiso 1 1 calc R U
C16 C 0.6257(5) 0.3297(6) -0.0187(3) 0.0643(14) Uani 1 1 d . .
H16 H 0.6593 0.3384 -0.0737 0.077 Uiso 1 1 calc R U
C22 C 0.9116(4) 0.0894(4) 0.2607(3) 0.0391(8) Uani 1 1 d . .
H22 H 0.9933 0.1023 0.2383 0.047 Uiso 1 1 calc R U
C11 C 0.8617(7) 0.7286(5) 0.2296(4) 0.0740(16) Uani 1 1 d . .
H11A H 0.8052 0.7228 0.1768 0.111 Uiso 1 1 calc R U
H11B H 0.9379 0.7852 0.2220 0.111 Uiso 1 1 calc R U
H11C H 0.8167 0.7611 0.2784 0.111 Uiso 1 1 calc R U
C7 C 1.1148(4) 0.3541(5) 0.3053(4) 0.0588(12) Uani 1 1 d . .
H7A H 1.0852 0.2926 0.3457 0.088 Uiso 1 1 calc R U
H7B H 1.1881 0.4077 0.3326 0.088 Uiso 1 1 calc R U
H7C H 1.1402 0.3104 0.2527 0.088 Uiso 1 1 calc R U
F3 F 0.3391(9) 1.0874(5) 0.2672(6) 0.205(4) Uani 1 1 d . .
F5 F 0.2312(6) 0.8085(6) 0.2151(5) 0.177(3) Uani 1 1 d . .
C14 C 0.4689(5) 0.2293(6) 0.0694(3) 0.0630(14) Uani 1 1 d . .
H14 H 0.3959 0.1722 0.0742 0.076 Uiso 1 1 calc R U
C15 C 0.5226(6) 0.2421(6) -0.0103(3) 0.0717(16) Uani 1 1 d . .
H15 H 0.4883 0.1902 -0.0593 0.086 Uiso 1 1 calc R U
C18 C 0.8083(8) 0.5405(10) -0.0721(4) 0.121(3) Uani 1 1 d . .
H18A H 0.8380 0.4661 -0.1012 0.182 Uiso 1 1 calc R U
H18B H 0.8642 0.6147 -0.0838 0.182 Uiso 1 1 calc R U
H18C H 0.7208 0.5503 -0.0939 0.182 Uiso 1 1 calc R U
C21 C 0.9029(4) 0.0684(4) 0.3501(3) 0.0402(9) Uani 1 1 d . .
H21 H 0.9789 0.0709 0.3864 0.048 Uiso 1 1 calc R U
O1 O 0.8540(3) 0.3238(3) 0.44365(19) 0.0404(6) Uani 1 1 d D .
N5 N 0.8397(5) 0.6749(4) 0.4577(3) 0.0585(10) Uani 1 1 d . .
O2 O 0.7409(4) 0.6985(6) 0.4173(3) 0.0997(16) Uani 1 1 d . .
O3 O 0.8499(8) 0.5686(4) 0.4860(4) 0.133(2) Uani 1 1 d . .
O4 O 0.9318(4) 0.7576(4) 0.4735(3) 0.0738(11) Uani 1 1 d . .
H30 H 0.847(5) 0.403(2) 0.445(4) 0.065(16) Uiso 1 1 d D .
H29 H 0.929(3) 0.317(5) 0.467(4) 0.09(2) Uiso 1 1 d D .

loop_
_atom_site_aniso_label
_atom_site_aniso_U_11
_atom_site_aniso_U_22
_atom_site_aniso_U_33
_atom_site_aniso_U_23
_atom_site_aniso_U_13
_atom_site_aniso_U_12
Ru1 0.02833(15) 0.02892(15) 0.03088(15) 0.00014(10) 0.00208(10) 0.00310(10)
S1 0.0662(8) 0.0843(10) 0.0470(7) 0.0216(6) 0.0075(6) -0.0119(7)
P1 0.0498(7) 0.0689(9) 0.0662(8) 0.0107(7) 0.0132(6) 0.0117(6)
N1 0.0326(15) 0.0286(15) 0.0326(15) 0.0005(11) 0.0022(12) 0.0064(12)
N4 0.0438(18) 0.0285(15) 0.0368(16) 0.0046(12) 0.0019(13) -0.0007(13)
N2 0.0343(16) 0.0364(16) 0.0362(16) 0.0029(13) 0.0015(13) 0.0121(13)
N3 0.0315(15) 0.0282(15) 0.0363(16) 0.0021(12) 0.0038(12) -0.0019(12)
C6 0.044(2) 0.0341(19) 0.0349(19) 0.0077(15) 0.0014(16) 0.0074(16)
C26 0.055(3) 0.051(2) 0.0310(19) 0.0013(17) 0.0056(17) 0.006(2)
C3 0.035(2) 0.059(3) 0.048(2) -0.009(2) 0.0048(17) 0.0134(18)
F6 0.096(3) 0.167(5) 0.121(4) 0.023(3) -0.013(3) 0.048(3)
C2 0.037(2) 0.047(2) 0.0346(19) -0.0038(16) 0.0057(15) 0.0025(16)
F4 0.101(3) 0.423(11) 0.079(3) 0.072(5) 0.044(3) 0.132(5)
C4 0.038(2) 0.051(2) 0.040(2) -0.0068(17) -0.0043(16) 0.0163(18)
C25 0.045(2) 0.0306(19) 0.045(2) 0.0036(16) 0.0121(17) -0.0063(16)
C9 0.051(3) 0.048(3) 0.054(3) 0.003(2) 0.004(2) -0.020(2)
C23 0.042(2) 0.0310(18) 0.0327(18) -0.0006(14) 0.0033(15) 0.0049(15)
C12 0.040(2) 0.049(2) 0.0327(19) 0.0098(16) -0.0032(15) 0.0090(17)
C20 0.062(3) 0.0199(16) 0.038(2) 0.0052(14) 0.0058(18) 0.0074(16)
C1 0.062(3) 0.058(3) 0.051(3) 0.008(2) 0.027(2) 0.008(2)
F2 0.112(4) 0.190(6) 0.151(5) -0.046(4) 0.075(3) -0.017(4)
C24 0.040(2) 0.0319(18) 0.0357(19) -0.0026(15) -0.0012(15) -0.0043(15)
C17 0.051(2) 0.055(3) 0.038(2) 0.0124(18) 0.0009(18) 0.005(2)
C5 0.072(3) 0.073(4) 0.062(3) 0.005(3) -0.002(3) 0.045(3)
F1 0.174(5) 0.428(12) 0.069(3) 0.075(5) 0.016(3) 0.173(7)
C8 0.0346(19) 0.046(2) 0.038(2) 0.0020(16) 0.0043(15) -0.0084(16)
C13 0.044(2) 0.063(3) 0.036(2) 0.0081(19) -0.0018(17) 0.000(2)
C10 0.065(3) 0.037(2) 0.045(2) 0.0049(17) 0.009(2) -0.008(2)
C19 0.090(4) 0.044(2) 0.039(2) 0.0123(18) 0.008(2) 0.015(2)
C28 0.069(3) 0.063(3) 0.047(3) 0.006(2) 0.021(2) 0.002(2)
C27 0.128(6) 0.068(4) 0.041(3) -0.014(2) 0.014(3) -0.015(4)
C16 0.067(3) 0.094(4) 0.032(2) 0.012(2) 0.001(2) 0.002(3)
C22 0.0358(19) 0.035(2) 0.048(2) -0.0002(16) 0.0069(16) 0.0116(15)
C11 0.102(5) 0.033(2) 0.085(4) 0.006(2) 0.007(3) -0.006(3)
C7 0.030(2) 0.071(3) 0.074(3) 0.011(3) -0.001(2) 0.000(2)
F3 0.312(10) 0.075(3) 0.220(8) -0.022(4) 0.002(7) 0.005(5)
F5 0.159(5) 0.111(4) 0.245(8) 0.002(5) 0.011(5) -0.058(4)
C14 0.052(3) 0.083(4) 0.049(3) 0.000(2) -0.006(2) -0.015(3)
C15 0.071(3) 0.102(5) 0.037(2) -0.006(3) -0.012(2) -0.004(3)
C18 0.109(6) 0.194(9) 0.056(4) 0.045(5) 0.016(4) -0.042(6)
C21 0.044(2) 0.0323(19) 0.046(2) 0.0005(16) -0.0032(17) 0.0169(16)
O1 0.0454(16) 0.0356(15) 0.0380(15) -0.0051(11) -0.0083(12) 0.0041(12)
N5 0.073(3) 0.048(2) 0.052(2) -0.0185(18) -0.001(2) 0.008(2)
O2 0.053(2) 0.155(5) 0.084(3) -0.025(3) -0.017(2) 0.008(3)
O3 0.254(8) 0.040(2) 0.103(4) -0.014(2) 0.008(4) 0.015(3)
O4 0.061(2) 0.066(2) 0.092(3) 0.000(2) -0.019(2) 0.0057(19)

loop_
_atom_type_symbol
_atom_type_description
_atom_type_scat_dispersion_real
_atom_type_scat_dispersion_imag
_atom_type_scat_source
C C 0.0033 0.0016 'International Tables Vol C Tables 4.2.6.8 and 6.1.1.4'
H H 0.0000 0.0000 'International Tables Vol C Tables 4.2.6.8 and 6.1.1.4'
N N 0.0061 0.0033 'International Tables Vol C Tables 4.2.6.8 and 6.1.1.4'
O O 0.0106 0.0060 'International Tables Vol C Tables 4.2.6.8 and 6.1.1.4'
F F 0.0171 0.0103 'International Tables Vol C Tables 4.2.6.8 and 6.1.1.4'
P P 0.1023 0.0942 'International Tables Vol C Tables 4.2.6.8 and 6.1.1.4'
S S 0.1246 0.1234 'International Tables Vol C Tables 4.2.6.8 and 6.1.1.4'
Ru Ru -1.2594 0.8363 'International Tables Vol C Tables 4.2.6.8 and 6.1.1.4'

loop_
_geom_angle_atom_site_label_1
_geom_angle_atom_site_label_2
_geom_angle_atom_site_label_3
_geom_angle
O1 Ru1 N3 84.02(12)
O1 Ru1 N1 79.72(11)
N3 Ru1 N1 85.63(11)
O1 Ru1 C21 90.82(13)
N3 Ru1 C21 118.11(14)
N1 Ru1 C21 153.59(14)
O1 Ru1 C24 152.36(13)
N3 Ru1 C24 123.43(13)
N1 Ru1 C24 97.75(13)
C21 Ru1 C24 79.31(15)
O1 Ru1 C22 118.62(13)
N3 Ru1 C22 94.91(14)
N1 Ru1 C22 161.64(13)
C21 Ru1 C22 37.17(15)
C24 Ru1 C22 66.66(15)
O1 Ru1 C25 114.85(14)
N3 Ru1 C25 161.00(14)
N1 Ru1 C25 95.22(14)
C21 Ru1 C25 66.34(16)
C24 Ru1 C25 37.60(15)
C22 Ru1 C25 78.39(15)
O1 Ru1 C20 88.89(13)
N3 Ru1 C20 154.51(15)
N1 Ru1 C20 117.18(14)
C21 Ru1 C20 37.35(16)
C24 Ru1 C20 67.60(15)
C22 Ru1 C20 67.22(15)
C25 Ru1 C20 36.76(16)
O1 Ru1 C23 155.92(13)
N3 Ru1 C23 96.39(13)
N1 Ru1 C23 124.36(13)
C21 Ru1 C23 67.66(15)
C24 Ru1 C23 37.29(14)
C22 Ru1 C23 37.30(14)
C25 Ru1 C23 67.46(14)
C20 Ru1 C23 80.43(14)
C17 S1 C18 103.3(3)
F4 P1 F1 88.7(3)
F4 P1 F3 92.2(5)
F1 P1 F3 92.7(5)
F4 P1 F2 178.0(4)
F1 P1 F2 90.7(4)
F3 P1 F2 85.9(4)
F4 P1 F5 95.7(5)
F1 P1 F5 93.3(5)
F3 P1 F5 170.2(4)
F2 P1 F5 86.2(4)
F4 P1 F6 89.5(3)
F1 P1 F6 176.3(4)
F3 P1 F6 84.2(4)
F2 P1 F6 91.1(3)
F5 P1 F6 90.1(4)
C2 N1 N2 104.9(3)
C2 N1 Ru1 129.6(3)
N2 N1 Ru1 125.3(2)
C10 N4 N3 110.7(3)
C10 N4 C6 127.4(4)
N3 N4 C6 121.9(3)
C4 N2 N1 111.9(3)
C4 N2 C6 126.7(3)
N1 N2 C6 121.0(3)
C8 N3 N4 105.9(3)
C8 N3 Ru1 126.3(3)
N4 N3 Ru1 122.3(2)
N4 C6 N2 109.4(3)
N4 C6 C12 117.9(3)
N2 C6 C12 111.6(3)
N4 C6 H6 105.6
N2 C6 H6 105.6
C12 C6 H6 105.6
C28 C26 C23 115.0(4)
C28 C26 C27 109.2(4)
C23 C26 C27 107.4(4)
C28 C26 H26 108.4
C23 C26 H26 108.4
C27 C26 H26 108.4
C4 C3 C2 107.3(4)
C4 C3 H3 126.4
C2 C3 H3 126.4
N1 C2 C3 109.8(4)
N1 C2 C1 124.4(4)
C3 C2 C1 125.8(4)
N2 C4 C3 106.1(4)
N2 C4 C5 122.6(4)
C3 C4 C5 131.2(4)
C20 C25 C24 121.0(4)
C20 C25 Ru1 72.0(2)
C24 C25 Ru1 70.0(2)
C20 C25 H25 119.5
C24 C25 H25 119.5
Ru1 C25 H25 131.4
C10 C9 C8 107.2(4)
C10 C9 H9 126.4
C8 C9 H9 126.4
C24 C23 C22 116.9(3)
C24 C23 C26 120.7(4)
C22 C23 C26 122.2(4)
C24 C23 Ru1 69.7(2)
C22 C23 Ru1 70.4(2)
C26 C23 Ru1 134.5(3)
C13 C12 C17 118.6(4)
C13 C12 C6 119.6(4)
C17 C12 C6 121.3(4)
C25 C20 C21 117.7(4)
C25 C20 C19 122.6(4)
C21 C20 C19 119.6(4)
C25 C20 Ru1 71.3(2)
C21 C20 Ru1 69.7(2)
C19 C20 Ru1 128.9(3)
C2 C1 H1A 109.5
C2 C1 H1B 109.5
H1A C1 H1B 109.5
C2 C1 H1C 109.5
H1A C1 H1C 109.5
H1B C1 H1C 109.5
C23 C24 C25 121.4(4)
C23 C24 Ru1 73.0(2)
C25 C24 Ru1 72.4(2)
C23 C24 H24 119.3
C25 C24 H24 119.3
Ru1 C24 H24 127.4
C12 C17 C16 118.5(4)
C12 C17 S1 120.4(4)
C16 C17 S1 121.1(4)
C4 C5 H5A 109.5
C4 C5 H5B 109.5
H5A C5 H5B 109.5
C4 C5 H5C 109.5
H5A C5 H5C 109.5
H5B C5 H5C 109.5
N3 C8 C9 109.7(4)
N3 C8 C7 124.3(4)
C9 C8 C7 126.0(4)
C12 C13 C14 122.1(4)
C12 C13 H13 119.0
C14 C13 H13 119.0
N4 C10 C9 106.5(4)
N4 C10 C11 124.7(5)
C9 C10 C11 128.9(5)
C20 C19 H19A 109.5
C20 C19 H19B 109.5
H19A C19 H19B 109.5
C20 C19 H19C 109.5
H19A C19 H19C 109.5
H19B C19 H19C 109.5
C26 C28 H28A 109.5
C26 C28 H28B 109.5
H28A C28 H28B 109.5
C26 C28 H28C 109.5
H28A C28 H28C 109.5
H28B C28 H28C 109.5
C26 C27 H27A 109.5
C26 C27 H27B 109.5
H27A C27 H27B 109.5
C26 C27 H27C 109.5
H27A C27 H27C 109.5
H27B C27 H27C 109.5
C15 C16 C17 120.9(5)
C15 C16 H16 119.5
C17 C16 H16 119.5
C21 C22 C23 121.4(4)
C21 C22 Ru1 70.6(2)
C23 C22 Ru1 72.3(2)
C21 C22 H22 119.3
C23 C22 H22 119.3
Ru1 C22 H22 130.6
C10 C11 H11A 109.5
C10 C11 H11B 109.5
H11A C11 H11B 109.5
C10 C11 H11C 109.5
H11A C11 H11C 109.5
H11B C11 H11C 109.5
C8 C7 H7A 109.5
C8 C7 H7B 109.5
H7A C7 H7B 109.5
C8 C7 H7C 109.5
H7A C7 H7C 109.5
H7B C7 H7C 109.5
C15 C14 C13 118.9(5)
C15 C14 H14 120.5
C13 C14 H14 120.5
C16 C15 C14 120.9(5)
C16 C15 H15 119.6
C14 C15 H15 119.6
S1 C18 H18A 109.5
S1 C18 H18B 109.5
H18A C18 H18B 109.5
S1 C18 H18C 109.5
H18A C18 H18C 109.5
H18B C18 H18C 109.5
C22 C21 C20 121.5(4)
C22 C21 Ru1 72.2(2)
C20 C21 Ru1 72.9(2)
C22 C21 H21 119.3
C20 C21 H21 119.3
Ru1 C21 H21 127.8
Ru1 O1 H30 113(4)
Ru1 O1 H29 121(4)
H30 O1 H29 105(3)
O2 N5 O3 121.0(6)
O2 N5 O4 120.8(5)
O3 N5 O4 118.1(5)

loop_
_geom_bond_atom_site_label_1
_geom_bond_atom_site_label_2
_geom_bond_distance
Ru1 O1 2.125(3)
Ru1 N3 2.129(3)
Ru1 N1 2.137(3)
Ru1 C21 2.178(4)
Ru1 C24 2.180(4)
Ru1 C22 2.199(4)
Ru1 C25 2.211(4)
Ru1 C20 2.219(4)
Ru1 C23 2.223(4)
S1 C17 1.751(5)
S1 C18 1.779(6)
P1 F4 1.517(4)
P1 F1 1.528(5)
P1 F3 1.546(6)
P1 F2 1.547(4)
P1 F5 1.552(6)
P1 F6 1.571(5)
N1 C2 1.345(5)
N1 N2 1.361(4)
N4 C10 1.359(5)
N4 N3 1.371(4)
N4 C6 1.442(5)
N2 C4 1.348(5)
N2 C6 1.447(5)
N3 C8 1.334(5)
C6 C12 1.530(6)
C6 H6 0.9800
C26 C28 1.504(6)
C26 C23 1.509(5)
C26 C27 1.525(7)
C26 H26 0.9800
C3 C4 1.359(6)
C3 C2 1.387(6)
C3 H3 0.9300
C2 C1 1.488(6)
C4 C5 1.491(6)
C25 C20 1.397(6)
C25 C24 1.415(6)
C25 H25 0.9300
C9 C10 1.362(7)
C9 C8 1.394(6)
C9 H9 0.9300
C23 C24 1.408(5)
C23 C22 1.414(5)
C12 C13 1.380(6)
C12 C17 1.405(6)
C20 C21 1.409(6)
C20 C19 1.506(6)
C1 H1A 0.9600
C1 H1B 0.9600
C1 H1C 0.9600
C24 H24 0.9300
C17 C16 1.409(7)
C5 H5A 0.9600
C5 H5B 0.9600
C5 H5C 0.9600
C8 C7 1.484(6)
C13 C14 1.384(6)
C13 H13 0.9300
C10 C11 1.488(7)
C19 H19A 0.9600
C19 H19B 0.9600
C19 H19C 0.9600
C28 H28A 0.9600
C28 H28B 0.9600
C28 H28C 0.9600
C27 H27A 0.9600
C27 H27B 0.9600
C27 H27C 0.9600
C16 C15 1.362(8)
C16 H16 0.9300
C22 C21 1.395(6)
C22 H22 0.9300
C11 H11A 0.9600
C11 H11B 0.9600
C11 H11C 0.9600
C7 H7A 0.9600
C7 H7B 0.9600
C7 H7C 0.9600
C14 C15 1.369(7)
C14 H14 0.9300
C15 H15 0.9300
C18 H18A 0.9600
C18 H18B 0.9600
C18 H18C 0.9600
C21 H21 0.9300
O1 H30 0.844(19)
O1 H29 0.840(19)
N5 O2 1.212(6)
N5 O3 1.233(6)
N5 O4 1.234(6)

loop_
_geom_hbond_atom_site_label_D
_geom_hbond_atom_site_label_H
_geom_hbond_atom_site_label_A
_geom_hbond_distance_DH
_geom_hbond_distance_HA
_geom_hbond_distance_DA
_geom_hbond_angle_DHA
_geom_hbond_site_symmetry_A
C9 H9 F5 0.93 2.58 3.384(7) 144.8 1_655
C1 H1B O2 0.96 2.61 3.491(6) 153.0 2_666
C11 H11A S1 0.96 2.84 3.442(6) 121.7 .
C11 H11C O2 0.96 2.40 3.200(9) 140.4 .
O1 H30 O3 0.844(19) 1.81(3) 2.624(5) 160(5) .
O1 H29 N5 0.840(19) 2.58(2) 3.418(5) 173(5) 2_766
O1 H29 O3 0.840(19) 2.53(4) 3.260(8) 146(5) 2_766
O1 H29 O4 0.840(19) 1.91(2) 2.711(5) 159(5) 2_766
C9 H9 F5 0.93 2.58 3.384(7) 144.8 1_655
C1 H1B O2 0.96 2.61 3.491(6) 153.0 2_666
C11 H11A S1 0.96 2.84 3.442(6) 121.7 .
C11 H11C O2 0.96 2.40 3.200(9) 140.4 .
O1 H30 O3 0.844(19) 1.81(3) 2.624(5) 160(5) .
O1 H29 N5 0.840(19) 2.58(2) 3.418(5) 173(5) 2_766
O1 H29 O3 0.840(19) 2.53(4) 3.260(8) 146(5) 2_766
O1 H29 O4 0.840(19) 1.91(2) 2.711(5) 159(5) 2_766

loop_
_geom_torsion_atom_site_label_1
_geom_torsion_atom_site_label_2
_geom_torsion_atom_site_label_3
_geom_torsion_atom_site_label_4
_geom_torsion
C2 N1 N2 C4 -1.5(4)
Ru1 N1 N2 C4 -176.8(3)
C2 N1 N2 C6 -175.1(3)
Ru1 N1 N2 C6 9.5(5)
C10 N4 N3 C8 -2.4(4)
C6 N4 N3 C8 178.4(3)
C10 N4 N3 Ru1 153.1(3)
C6 N4 N3 Ru1 -26.1(4)
C10 N4 C6 N2 -111.8(4)
N3 N4 C6 N2 67.3(4)
C10 N4 C6 C12 119.2(4)
N3 N4 C6 C12 -61.7(5)
C4 N2 C6 N4 130.5(4)
N1 N2 C6 N4 -56.8(4)
C4 N2 C6 C12 -97.1(4)
N1 N2 C6 C12 75.5(4)
N2 N1 C2 C3 1.2(4)
Ru1 N1 C2 C3 176.3(3)
N2 N1 C2 C1 -176.6(4)
Ru1 N1 C2 C1 -1.5(6)
C4 C3 C2 N1 -0.6(5)
C4 C3 C2 C1 177.2(4)
N1 N2 C4 C3 1.1(5)
C6 N2 C4 C3 174.3(4)
N1 N2 C4 C5 179.9(4)
C6 N2 C4 C5 -6.9(7)
C2 C3 C4 N2 -0.3(5)
C2 C3 C4 C5 -178.9(5)
C28 C26 C23 C24 150.9(4)
C27 C26 C23 C24 -87.4(5)
C28 C26 C23 C22 -33.8(6)
C27 C26 C23 C22 87.9(5)
C28 C26 C23 Ru1 59.8(6)
C27 C26 C23 Ru1 -178.4(4)
N4 C6 C12 C13 132.4(4)
N2 C6 C12 C13 4.5(5)
N4 C6 C12 C17 -55.4(5)
N2 C6 C12 C17 176.7(4)
C24 C25 C20 C21 -1.7(5)
Ru1 C25 C20 C21 -53.8(3)
C24 C25 C20 C19 176.8(4)
Ru1 C25 C20 C19 124.8(4)
C24 C25 C20 Ru1 52.1(3)
C22 C23 C24 C25 -2.3(5)
C26 C23 C24 C25 173.3(4)
Ru1 C23 C24 C25 -56.2(3)
C22 C23 C24 Ru1 53.9(3)
C26 C23 C24 Ru1 -130.5(4)
C20 C25 C24 C23 3.6(6)
Ru1 C25 C24 C23 56.5(3)
C20 C25 C24 Ru1 -52.9(3)
C13 C12 C17 C16 -2.8(7)
C6 C12 C17 C16 -175.1(4)
C13 C12 C17 S1 177.0(3)
C6 C12 C17 S1 4.7(6)
C18 S1 C17 C12 -163.5(5)
C18 S1 C17 C16 16.3(6)
N4 N3 C8 C9 1.2(4)
Ru1 N3 C8 C9 -153.0(3)
N4 N3 C8 C7 -177.0(4)
Ru1 N3 C8 C7 28.8(6)
C10 C9 C8 N3 0.4(5)
C10 C9 C8 C7 178.5(4)
C17 C12 C13 C14 1.3(7)
C6 C12 C13 C14 173.8(4)
N3 N4 C10 C9 2.6(5)
C6 N4 C10 C9 -178.2(4)
N3 N4 C10 C11 -177.9(4)
C6 N4 C10 C11 1.3(7)
C8 C9 C10 N4 -1.8(5)
C8 C9 C10 C11 178.8(5)
C12 C17 C16 C15 1.4(8)
S1 C17 C16 C15 -178.4(5)
C24 C23 C22 C21 -0.7(5)
C26 C23 C22 C21 -176.2(4)
Ru1 C23 C22 C21 52.9(3)
C24 C23 C22 Ru1 -53.5(3)
C26 C23 C22 Ru1 131.0(4)
C12 C13 C14 C15 1.7(8)
C17 C16 C15 C14 1.7(10)
C13 C14 C15 C16 -3.2(9)
C23 C22 C21 C20 2.5(6)
Ru1 C22 C21 C20 56.1(3)
C23 C22 C21 Ru1 -53.6(3)
C25 C20 C21 C22 -1.3(5)
C19 C20 C21 C22 -179.8(4)
Ru1 C20 C21 C22 -55.8(3)
C25 C20 C21 Ru1 54.5(3)
C19 C20 C21 Ru1 -124.1(3)
